data_7126959
loop_
_publ_author_name
'Rupf, Susanne Margot'
'Pr\"ohm, Patrick'
'Malischewski, Moritz'

_publ_section_title
;
 The [2+2] cycloaddition product of perhalogenated cyclopentadienyl
 cations: structural characterization of salts of the
 [C<sub>10</sub>Cl<sub>10</sub>]<sup>2+</sup> and
 [C<sub>10</sub>Br<sub>10</sub>]<sup>2+</sup> dications.
;
_journal_issue 68
_journal_name_full 'Chemical communications (Cambridge, England)'
_journal_page_first 9834
_journal_page_last 9837
_journal_paper_doi 10.1039/d0cc04226a
_journal_volume 56
_journal_year 2020
_chemical_formula_moiety 'Br10 C10, 2(As2 F11), 4(Cl F O2 S)'
_chemical_formula_sum 'C10 As4 Br10 Cl4 F26 O8 S4'
_chemical_formula_weight 2110.92
_chemical_name_systematic '[C10Br10][As2F11]2'
_chemical_properties_physical Moisture-sensitive,Heat-sensitive
_space_group_crystal_system triclinic
_space_group_IT_number 2
_space_group_name_Hall '-P 1'
_space_group_name_H-M_alt 'P -1'
_atom_sites_solution_primary dual
_audit_creation_date 2020-04-30
_audit_creation_method
;
Olex2 1.3
(compiled Nov 21 2019 18:26:39 for OlexSys, GUI svn.r6003)
;
_audit_update_record
;
2020-06-15 deposited with the CCDC.	2020-07-20 downloaded from the CCDC.
;
_cell_angle_alpha 68.761(2)
_cell_angle_beta 74.151(2)
_cell_angle_gamma 75.960(2)
_cell_formula_units_Z 1
_cell_length_a 8.8126(5)
_cell_length_b 11.9355(8)
_cell_length_c 12.5355(8)
_cell_measurement_reflns_used 9740
_cell_measurement_temperature 100.09
_cell_measurement_theta_max 26.444
_cell_measurement_theta_min 2.687
_cell_volume 1166.97(13)
_computing_cell_refinement 'SAINT V8.38A (Bruker, 2018)'
_computing_data_reduction 'SAINT V8.38A (Bruker, 2018)'
_computing_molecular_graphics 'Olex2 1.3 (Dolomanov et al., 2009)'
_computing_publication_material 'Olex2 1.3 (Dolomanov et al., 2009)'
_computing_structure_refinement 'XL  (Sheldrick, 2008)'
_computing_structure_solution 'SHELXT 2014/5 (Sheldrick, 2014)'
_diffrn_ambient_temperature 100.09
_diffrn_detector 'Bruker APEX2 area detector'
_diffrn_detector_area_resol_mean 7.9
_diffrn_detector_type 'CCD area detector'
_diffrn_measured_fraction_theta_full 0.999
_diffrn_measured_fraction_theta_max 0.999
_diffrn_measurement_device 'three-circle diffractometer'
_diffrn_measurement_device_type 'Bruker APEX-II CCD'
_diffrn_measurement_method '\f and \w scans'
_diffrn_radiation_monochromator 'mirror optics'
_diffrn_radiation_probe x-ray
_diffrn_radiation_type MoK\a
_diffrn_radiation_wavelength 0.71073
_diffrn_reflns_av_R_equivalents 0.0568
_diffrn_reflns_av_unetI/netI 0.0198
_diffrn_reflns_Laue_measured_fraction_full 0.999
_diffrn_reflns_Laue_measured_fraction_max 0.999
_diffrn_reflns_limit_h_max 11
_diffrn_reflns_limit_h_min -11
_diffrn_reflns_limit_k_max 14
_diffrn_reflns_limit_k_min -14
_diffrn_reflns_limit_l_max 15
_diffrn_reflns_limit_l_min -15
_diffrn_reflns_number 80540
_diffrn_reflns_point_group_measured_fraction_full 0.999
_diffrn_reflns_point_group_measured_fraction_max 0.999
_diffrn_reflns_theta_full 25.242
_diffrn_reflns_theta_max 26.443
_diffrn_reflns_theta_min 2.434
_diffrn_source 'microfocus sealed X-ray tube'
_diffrn_source_current 1.0
_diffrn_source_power 0.05
_diffrn_source_type 'Incoatec I\ms'
_diffrn_source_voltage 50.0
_diffrn_standards_number 0
_exptl_absorpt_coefficient_mu 11.948
_exptl_absorpt_correction_T_max 0.5612
_exptl_absorpt_correction_T_min 0.3527
_exptl_absorpt_correction_type numerical
_exptl_absorpt_process_details
;
SADABS-2016/2 (Bruker,2016/2) was used for absorption correction.
wR2(int) was 0.0892 before and 0.0537 after correction.
The Ratio of minimum to maximum transmission is 0.6285.
The \l/2 correction factor is Not present.
;
_exptl_crystal_colour orange
_exptl_crystal_colour_primary orange
_exptl_crystal_density_diffrn 3.004
_exptl_crystal_description plate
_exptl_crystal_F_000 972
_exptl_crystal_recrystallization_method 'Re-crystallisation from solvent: SO2ClF'
_exptl_crystal_size_max 0.152
_exptl_crystal_size_mid 0.125
_exptl_crystal_size_min 0.098
_refine_diff_density_max 1.337
_refine_diff_density_min -0.777
_refine_diff_density_rms 0.120
_refine_ls_extinction_coef 0.00184(16)
_refine_ls_extinction_expression Fc^*^=kFc[1+0.001xFc^2^\l^3^/sin(2\q)]^-1/4^
_refine_ls_extinction_method 'SHELXL-2018/3 (Sheldrick 2018)'
_refine_ls_goodness_of_fit_ref 0.987
_refine_ls_hydrogen_treatment undef
_refine_ls_matrix_type full
_refine_ls_number_parameters 326
_refine_ls_number_reflns 4806
_refine_ls_number_restraints 0
_refine_ls_restrained_S_all 0.987
_refine_ls_R_factor_all 0.0319
_refine_ls_R_factor_gt 0.0283
_refine_ls_shift/su_max 0.001
_refine_ls_shift/su_mean 0.000
_refine_ls_structure_factor_coef Fsqd
_refine_ls_weighting_details 'w=1/[\s^2^(Fo^2^)+(0.0157P)^2^+8.5060P] where P=(Fo^2^+2Fc^2^)/3'
_refine_ls_weighting_scheme calc
_refine_ls_wR_factor_gt 0.0601
_refine_ls_wR_factor_ref 0.0617
_reflns_Friedel_coverage 0.000
_reflns_number_gt 4445
_reflns_number_total 4806
_reflns_threshold_expression 'I > 2\s(I)'
_cod_data_source_file d0cc04226a2.cif
_cod_data_source_block p-1
_cod_depositor_comments 'Adding full bibliography for 7126959--7126962.cif.'
_cod_database_code 7126959
_shelx_shelxl_version_number 2018/3
_shelx_space_group_comment
;
The symmetry employed for this shelxl refinement is uniquely defined
by the following loop, which should always be used as a source of
symmetry information in preference to the above space-group names.
They are only intended as comments.
;
_shelx_estimated_absorpt_t_max 0.387
_shelx_estimated_absorpt_t_min 0.264
_olex2_refinement_description
;
1. Others
 Fixed Sof: S2(0.6) Cl3(0.6) F2(0.6) S1(0.4) Cl1(0.4) F3(0.4)
;
_olex2_submission_special_instructions 'No special instructions were received'

loop_
_space_group_symop_operation_xyz
'x, y, z'
'-x, -y, -z'

loop_
_atom_site_label
_atom_site_type_symbol
_atom_site_fract_x
_atom_site_fract_y
_atom_site_fract_z
_atom_site_U_iso_or_equiv
_atom_site_adp_type
_atom_site_occupancy
_atom_site_site_symmetry_order
_atom_site_calc_flag
_atom_site_refinement_flags_posn
_atom_site_refinement_flags_adp
_atom_site_refinement_flags_occupancy
_atom_site_disorder_assembly
_atom_site_disorder_group
Br1 Br 0.72189(5) 0.56026(4) 0.79153(3) 0.01732(10) Uani 1 1 d . . . . .
As02 As 0.06621(5) 0.21751(4) 0.86036(4) 0.01612(10) Uani 1 1 d . . . . .
Br5 Br 0.78306(5) 0.48111(4) 1.06683(4) 0.01939(10) Uani 1 1 d . . . . .
Br2 Br 0.52159(5) 0.34688(4) 0.77776(4) 0.02036(10) Uani 1 1 d . . . . .
Br3 Br 0.60419(5) 0.10130(4) 1.02232(4) 0.02404(11) Uani 1 1 d . . . . .
As1 As 0.36251(6) 0.18491(4) 0.59518(4) 0.01972(11) Uani 1 1 d . . . . .
Br4 Br 0.62398(6) 0.21318(4) 1.23580(4) 0.02747(12) Uani 1 1 d . . . . .
Cl08 Cl 0.20889(18) 0.06923(13) 0.38870(13) 0.0432(3) Uani 1 1 d . . . . .
S09 S 0.13985(19) 0.10303(16) 0.24427(13) 0.0463(4) Uani 1 1 d . . . . .
F0C F 0.2433(3) 0.1715(2) 0.9043(2) 0.0222(5) Uani 1 1 d . . . . .
F00D F 0.0636(3) 0.0733(2) 0.8701(2) 0.0270(6) Uani 1 1 d . . . . .
F00E F -0.0964(3) 0.2669(3) 0.7973(3) 0.0290(6) Uani 1 1 d . . . . .
F00F F 0.0870(4) 0.3643(2) 0.8289(3) 0.0367(7) Uani 1 1 d . . . . .
F00G F 0.4473(3) 0.0971(3) 0.7108(2) 0.0332(7) Uani 1 1 d . . . . .
F00H F -0.0446(3) 0.2077(3) 0.9962(3) 0.0340(7) Uani 1 1 d . . . . .
F00I F 0.4372(4) 0.3051(3) 0.5907(2) 0.0332(7) Uani 1 1 d . . . . .
F00J F 0.1866(3) 0.2356(3) 0.7039(2) 0.0350(7) Uani 1 1 d . . . . .
F00K F 0.2578(4) 0.2788(3) 0.4927(2) 0.0317(6) Uani 1 1 d . . . . .
F00L F 0.2641(5) 0.0715(3) 0.6142(3) 0.0521(10) Uani 1 1 d . . . . .
F00M F 0.5169(4) 0.1440(3) 0.4960(2) 0.0489(9) Uani 1 1 d . . . . .
O00N O 0.2135(6) 0.1951(4) 0.1559(4) 0.0557(12) Uani 1 1 d . . . . .
F00O F 0.2015(6) -0.0162(4) 0.2196(4) 0.0692(12) Uani 1 1 d . . . . .
O00P O -0.0273(5) 0.1142(5) 0.2717(5) 0.0620(13) Uani 1 1 d . . . . .
C3 C 0.5837(5) 0.2629(4) 1.0059(4) 0.0184(8) Uani 1 1 d . . . . .
C1 C 0.5683(5) 0.4791(4) 0.9183(4) 0.0189(8) Uani 1 1 d . . . . .
C4 C 0.6005(5) 0.3065(4) 1.0904(4) 0.0225(9) Uani 1 1 d . . . . .
C2 C 0.5580(5) 0.3603(4) 0.9070(4) 0.0202(9) Uani 1 1 d . . . . .
C5 C 0.5973(5) 0.4427(4) 1.0454(4) 0.0199(9) Uani 1 1 d . . . . .
O5 O 0.0273(6) 0.6534(5) 0.6634(5) 0.0738(17) Uani 1 1 d . . . . .
O1 O 0.3044(5) 0.5853(6) 0.6087(5) 0.084(2) Uani 1 1 d . . . . .
S2 S 0.1587(10) 0.6157(4) 0.5854(6) 0.0301(10) Uani 0.6 1 d . . P A 2
Cl3 Cl 0.1502(5) 0.7459(5) 0.4372(4) 0.0477(12) Uani 0.6 1 d . . P A 2
F2 F 0.0932(12) 0.5192(7) 0.5637(11) 0.091(3) Uani 0.6 1 d . . P A 2
S1 S 0.1491(14) 0.6531(8) 0.5634(10) 0.044(2) Uani 0.4 1 d . . P A 1
Cl1 Cl 0.1791(18) 0.5373(6) 0.4913(6) 0.171(6) Uani 0.4 1 d . . P A 1
F3 F 0.170(2) 0.7689(17) 0.4621(17) 0.074(6) Uani 0.4 1 d . . P A 1

loop_
_atom_site_aniso_label
_atom_site_aniso_U_11
_atom_site_aniso_U_22
_atom_site_aniso_U_33
_atom_site_aniso_U_23
_atom_site_aniso_U_13
_atom_site_aniso_U_12
Br1 0.01632(19) 0.0186(2) 0.01394(19) -0.00337(15) 0.00315(15) -0.00719(15)
As02 0.01143(19) 0.0165(2) 0.0212(2) -0.00765(16) -0.00232(16) -0.00215(15)
Br5 0.01163(19) 0.0294(2) 0.0220(2) -0.01169(17) -0.00522(15) -0.00445(16)
Br2 0.0252(2) 0.0243(2) 0.0174(2) -0.01113(17) -0.00584(16) -0.00575(17)
Br3 0.0282(2) 0.0120(2) 0.0339(3) -0.00761(17) -0.00986(19) -0.00236(16)
As1 0.0294(2) 0.0205(2) 0.0102(2) -0.00478(16) -0.00425(17) -0.00561(18)
Br4 0.0398(3) 0.0204(2) 0.0167(2) 0.00177(17) -0.01307(19) 0.00152(19)
Cl08 0.0494(8) 0.0477(8) 0.0466(8) -0.0289(7) -0.0271(7) 0.0079(6)
S09 0.0513(9) 0.0656(10) 0.0363(8) -0.0146(7) -0.0154(7) -0.0303(8)
F0C 0.0140(12) 0.0288(14) 0.0241(13) -0.0093(11) -0.0063(10) 0.0001(10)
F00D 0.0363(15) 0.0183(13) 0.0292(14) -0.0071(11) -0.0083(12) -0.0084(11)
F00E 0.0169(13) 0.0338(15) 0.0380(16) -0.0125(13) -0.0108(11) 0.0002(11)
F00F 0.0349(16) 0.0185(14) 0.060(2) -0.0083(13) -0.0203(15) -0.0042(12)
F00G 0.0359(16) 0.0394(16) 0.0148(13) -0.0065(12) -0.0075(11) 0.0106(13)
F00H 0.0227(14) 0.0540(19) 0.0315(15) -0.0273(14) 0.0033(12) -0.0057(13)
F00I 0.0390(16) 0.0400(17) 0.0279(15) -0.0100(13) -0.0059(12) -0.0216(13)
F00J 0.0228(14) 0.0517(19) 0.0172(13) -0.0011(13) -0.0017(11) -0.0001(13)
F00K 0.0443(17) 0.0345(16) 0.0164(13) 0.0000(11) -0.0149(12) -0.0092(13)
F00L 0.095(3) 0.0348(18) 0.0380(18) -0.0031(14) -0.0218(19) -0.0356(19)
F00M 0.060(2) 0.053(2) 0.0156(14) -0.0140(14) 0.0028(14) 0.0149(17)
O00N 0.079(3) 0.061(3) 0.036(2) -0.019(2) -0.001(2) -0.034(3)
F00O 0.098(3) 0.070(3) 0.065(3) -0.044(2) -0.015(2) -0.027(2)
O00P 0.031(2) 0.091(4) 0.073(3) -0.025(3) -0.025(2) -0.011(2)
C3 0.019(2) 0.016(2) 0.019(2) -0.0054(17) -0.0027(16) -0.0030(16)
C1 0.016(2) 0.021(2) 0.018(2) -0.0052(17) -0.0025(16) -0.0043(16)
C4 0.027(2) 0.019(2) 0.019(2) -0.0028(17) -0.0080(18) 0.0001(18)
C2 0.027(2) 0.017(2) 0.016(2) -0.0042(17) -0.0057(17) -0.0020(17)
C5 0.016(2) 0.025(2) 0.017(2) -0.0052(17) -0.0028(16) -0.0044(17)
O5 0.053(3) 0.052(3) 0.076(4) -0.007(3) 0.027(3) -0.004(2)
O1 0.032(2) 0.125(5) 0.056(3) 0.029(3) -0.017(2) -0.020(3)
S2 0.0272(15) 0.023(2) 0.0337(18) -0.0023(16) -0.0125(12) 0.0039(17)
Cl3 0.0324(14) 0.067(3) 0.0199(12) 0.0038(15) -0.0036(10) 0.0064(17)
F2 0.102(7) 0.040(4) 0.153(9) -0.021(6) -0.069(7) -0.018(4)
S1 0.024(3) 0.055(6) 0.057(6) -0.031(5) 0.003(3) -0.005(4)
Cl1 0.379(17) 0.050(3) 0.053(3) -0.027(3) 0.020(6) -0.034(6)
F3 0.076(11) 0.032(6) 0.086(15) -0.005(8) 0.023(9) -0.023(6)

loop_
_atom_type_symbol
_atom_type_description
_atom_type_scat_dispersion_real
_atom_type_scat_dispersion_imag
_atom_type_scat_source
As As 0.0499 2.0058 'International Tables Vol C Tables 4.2.6.8 and 6.1.1.4'
Br Br -0.2901 2.4595 'International Tables Vol C Tables 4.2.6.8 and 6.1.1.4'
C C 0.0033 0.0016 'International Tables Vol C Tables 4.2.6.8 and 6.1.1.4'
Cl Cl 0.1484 0.1585 'International Tables Vol C Tables 4.2.6.8 and 6.1.1.4'
F F 0.0171 0.0103 'International Tables Vol C Tables 4.2.6.8 and 6.1.1.4'
O O 0.0106 0.0060 'International Tables Vol C Tables 4.2.6.8 and 6.1.1.4'
S S 0.1246 0.1234 'International Tables Vol C Tables 4.2.6.8 and 6.1.1.4'

loop_
_exptl_crystal_face_index_h
_exptl_crystal_face_index_k
_exptl_crystal_face_index_l
_exptl_crystal_face_perp_dist
2.00 -1.00 0.00 0.0530
-2.00 1.00 0.00 0.0610
1.00 1.00 3.00 0.0610
-1.00 -2.00 -5.00 0.0450
0.00 -4.00 1.00 0.0530
3.00 2.00 -2.00 0.0360
-3.00 -2.00 2.00 0.0720
0.00 -1.00 0.00 0.0480
0.00 1.00 0.00 0.0430
0.00 2.00 -3.00 0.0400
0.00 -1.00 3.00 0.0620

loop_
_geom_angle_atom_site_label_1
_geom_angle_atom_site_label_2
_geom_angle_atom_site_label_3
_geom_angle
_geom_angle_site_symmetry_1
_geom_angle_site_symmetry_3
_geom_angle_publ_flag
F0C As02 F00E 172.15(13) . . ?
F0C As02 F00F 89.32(13) . . ?
F0C As02 F00J 87.28(12) . . ?
F00D As02 F0C 89.84(13) . . ?
F00D As02 F00E 90.14(13) . . ?
F00D As02 F00F 170.83(15) . . ?
F00D As02 F00H 95.44(14) . . ?
F00D As02 F00J 86.44(14) . . ?
F00E As02 F00J 84.89(13) . . ?
F00F As02 F00E 89.46(14) . . ?
F00F As02 F00J 84.40(15) . . ?
F00H As02 F0C 94.38(13) . . ?
F00H As02 F00E 93.44(14) . . ?
F00H As02 F00F 93.73(16) . . ?
F00H As02 F00J 177.49(14) . . ?
F00G As1 F00I 89.53(15) . . ?
F00G As1 F00J 87.29(12) . . ?
F00I As1 F00J 84.80(14) . . ?
F00K As1 F00G 172.42(14) . . ?
F00K As1 F00I 89.57(14) . . ?
F00K As1 F00J 85.14(13) . . ?
F00K As1 F00L 89.68(16) . . ?
F00L As1 F00G 90.08(16) . . ?
F00L As1 F00I 171.38(17) . . ?
F00L As1 F00J 86.58(17) . . ?
F00M As1 F00G 94.19(14) . . ?
F00M As1 F00I 94.42(17) . . ?
F00M As1 F00J 178.32(15) . . ?
F00M As1 F00K 93.38(15) . . ?
F00M As1 F00L 94.20(19) . . ?
O00N S09 Cl08 110.4(2) . . ?
O00N S09 F00O 110.1(3) . . ?
O00N S09 O00P 119.9(3) . . ?
F00O S09 Cl08 101.7(2) . . ?
O00P S09 Cl08 107.1(2) . . ?
O00P S09 F00O 106.1(3) . . ?
As1 F00J As02 151.59(17) . . ?
C4 C3 Br3 124.5(3) . . ?
C2 C3 Br3 126.3(3) . . ?
C2 C3 C4 109.1(4) . . ?
C2 C1 Br1 110.5(3) . . ?
C2 C1 C5 103.6(3) . . ?
C2 C1 C5 115.3(4) . 2_667 ?
C5 C1 Br1 117.9(3) 2_667 . ?
C5 C1 Br1 117.9(3) . . ?
C5 C1 C5 89.5(3) . 2_667 ?
C3 C4 Br4 124.5(3) . . ?
C3 C4 C5 111.9(4) . . ?
C5 C4 Br4 123.5(3) . . ?
C3 C2 Br2 124.4(3) . . ?
C3 C2 C1 112.1(4) . . ?
C1 C2 Br2 123.4(3) . . ?
C1 C5 Br5 119.1(3) . . ?
C1 C5 Br5 116.9(3) 2_667 . ?
C1 C5 C1 90.5(3) . 2_667 ?
C4 C5 Br5 110.3(3) . . ?
C4 C5 C1 115.2(4) . 2_667 ?
C4 C5 C1 103.0(3) . . ?
O5 S2 Cl3 104.0(4) . . ?
O5 S2 F2 100.1(7) . . ?
O1 S2 O5 120.9(7) . . ?
O1 S2 Cl3 111.8(5) . . ?
O1 S2 F2 117.3(6) . . ?
F2 S2 Cl3 99.9(6) . . ?
O5 S1 O1 106.3(8) . . ?
O5 S1 Cl1 120.9(8) . . ?
O5 S1 F3 120.5(10) . . ?
O1 S1 Cl1 87.2(7) . . ?
F3 S1 O1 114.2(11) . . ?
F3 S1 Cl1 103.3(10) . . ?

loop_
_geom_bond_atom_site_label_1
_geom_bond_atom_site_label_2
_geom_bond_distance
_geom_bond_site_symmetry_2
_geom_bond_publ_flag
Br1 C1 1.908(4) . ?
As02 F0C 1.695(2) . ?
As02 F00D 1.686(3) . ?
As02 F00E 1.702(3) . ?
As02 F00F 1.696(3) . ?
As02 F00H 1.694(3) . ?
As02 F00J 1.920(3) . ?
Br5 C5 1.912(4) . ?
Br2 C2 1.802(4) . ?
Br3 C3 1.832(4) . ?
As1 F00G 1.694(3) . ?
As1 F00I 1.695(3) . ?
As1 F00J 1.901(3) . ?
As1 F00K 1.692(3) . ?
As1 F00L 1.692(3) . ?
As1 F00M 1.682(3) . ?
Br4 C4 1.797(4) . ?
Cl08 S09 1.9402(19) . ?
S09 O00N 1.388(5) . ?
S09 F00O 1.507(4) . ?
S09 O00P 1.403(4) . ?
C3 C4 1.392(6) . ?
C3 C2 1.386(6) . ?
C1 C2 1.502(6) . ?
C1 C5 1.579(6) 2_667 ?
C1 C5 1.568(6) . ?
C4 C5 1.511(6) . ?
O5 S2 1.396(9) . ?
O5 S1 1.411(13) . ?
O1 S2 1.329(9) . ?
O1 S1 1.550(11) . ?
S2 Cl3 1.949(7) . ?
S2 F2 1.539(11) . ?
S1 Cl1 1.842(14) . ?
S1 F3 1.51(2) . ?

loop_
_geom_torsion_atom_site_label_1
_geom_torsion_atom_site_label_2
_geom_torsion_atom_site_label_3
_geom_torsion_atom_site_label_4
_geom_torsion
_geom_torsion_site_symmetry_1
_geom_torsion_site_symmetry_2
_geom_torsion_site_symmetry_3
_geom_torsion_site_symmetry_4
_geom_torsion_publ_flag
Br1 C1 C2 Br2 -53.9(4) . . . . ?
Br1 C1 C2 C3 124.6(3) . . . . ?
Br1 C1 C5 Br5 0.1(5) . . . . ?
Br1 C1 C5 C1 121.6(4) . . . 2_667 ?
Br1 C1 C5 C4 -122.3(3) . . . . ?
Br3 C3 C4 Br4 -7.0(6) . . . . ?
Br3 C3 C4 C5 172.8(3) . . . . ?
Br3 C3 C2 Br2 5.9(6) . . . . ?
Br3 C3 C2 C1 -172.6(3) . . . . ?
Br4 C4 C5 Br5 53.9(4) . . . . ?
Br4 C4 C5 C1 -178.0(3) . . . . ?
Br4 C4 C5 C1 -81.1(5) . . . 2_667 ?
C3 C4 C5 Br5 -125.8(3) . . . . ?
C3 C4 C5 C1 99.1(5) . . . 2_667 ?
C3 C4 C5 C1 2.3(5) . . . . ?
C4 C3 C2 Br2 -177.4(3) . . . . ?
C4 C3 C2 C1 4.2(5) . . . . ?
C2 C3 C4 Br4 176.2(3) . . . . ?
C2 C3 C4 C5 -4.0(5) . . . . ?
C2 C1 C5 Br5 122.6(3) . . . . ?
C2 C1 C5 C1 -115.9(4) . . . 2_667 ?
C2 C1 C5 C4 0.2(4) . . . . ?
C5 C1 C2 Br2 82.9(5) 2_667 . . . ?
C5 C1 C2 Br2 178.9(3) . . . . ?
C5 C1 C2 C3 -2.6(5) . . . . ?
C5 C1 C2 C3 -98.6(5) 2_667 . . . ?
C5 C1 C5 Br5 -121.5(4) 2_667 . . . ?
C5 C1 C5 C1 0.000(0) 2_667 . . 2_667 ?
C5 C1 C5 C4 116.1(4) 2_667 . . . ?
